data_1528045
loop_
_publ_author_name
'Schuster, J.C.'
'Ipser, H.'

_publ_section_title
;
 Phases and phase relations in the partial system Ti Al3 - Ti Al
;
_journal_name_full 'Zeitschrift fuer Metallkunde'
_journal_page_first 389
_journal_page_last 396
_journal_volume 81
_journal_year 1990
_chemical_formula_sum 'Al2.5 Ti1.5'
_space_group_IT_number 47
_symmetry_space_group_name_Hall '-P 2 2'
_symmetry_space_group_name_H-M 'P m m m'
_cell_angle_alpha 90
_cell_angle_beta 90
_cell_angle_gamma 90
_cell_formula_units_Z 1
_cell_length_a 4.0262
_cell_length_b 3.9617
_cell_length_c 4.0262
_cell_volume 64.220
_citation_journal_id_ASTM ZEMTAE
_cod_data_source_file Schuster_ZEMTAE_1990_191.cif
_cod_data_source_block Al2.5Ti1.5
_cod_original_cell_volume 64.22028
_cod_database_code 1528045

loop_
_symmetry_equiv_pos_as_xyz
x,y,z
-x,-y,z
x,-y,-z
-x,y,-z
-x,-y,-z
x,y,-z
-x,y,z
x,-y,z

loop_
_atom_site_label
_atom_site_type_symbol
_atom_site_fract_x
_atom_site_fract_y
_atom_site_fract_z
_atom_site_occupancy
_atom_site_U_iso_or_equiv
Al3 Al 0 0.5 0.5 0.5 0.0
Ti2 Ti 0.5 0 0.5 1 0.0
Al1 Al 0 0 0 1 0.0
Ti1 Ti 0 0.5 0.5 0.5 0.0
Al2 Al 0.5 0.5 0 1 0.0
